data_4334736
loop_
_publ_author_name
'Crisita Carmen Hojilla Atienza'
'Carsten Milsmann'
'Scott P. Semproni'
'Zo\"e R. Turner'
'Paul J. Chirik'

_publ_section_title
;
 Reversible Carbon-Carbon Bond Formation Induced by Oxidation and
 Reduction at a Redox-Active Cobalt Complex
;
_journal_name_full 'Inorganic Chemistry'
_journal_page_first 5403
_journal_page_last 5417
_journal_paper_doi 10.1021/ic400352r
_journal_volume 52
_journal_year 2013
_chemical_formula_sum 'C80 H112 Cl2 Co2 N6 O'
_chemical_formula_weight 1362.52
_chemical_name_systematic
;
 ?
;
_space_group_IT_number 2
_symmetry_cell_setting triclinic
_symmetry_space_group_name_Hall '-P 1'
_symmetry_space_group_name_H-M 'P -1'
_atom_sites_solution_hydrogens geom
_atom_sites_solution_primary direct
_atom_sites_solution_secondary difmap
_audit_creation_method SHELXL-97
_cell_angle_alpha 102.117(4)
_cell_angle_beta 94.450(5)
_cell_angle_gamma 113.268(2)
_cell_formula_units_Z 2
_cell_length_a 13.552(2)
_cell_length_b 17.132(3)
_cell_length_c 19.656(5)
_cell_measurement_reflns_used 9864
_cell_measurement_temperature 99(2)
_cell_measurement_theta_max 27.43
_cell_measurement_theta_min 2.55
_cell_volume 4033.0(14)
_computing_cell_refinement 'Bruker SAINT'
_computing_data_collection 'Bruker APEX2'
_computing_data_reduction 'Bruker SAINT'
_computing_molecular_graphics 'ORTEP3 (Farraguia, 1997)'
_computing_structure_refinement 'SHELXL-97 (Sheldrick, 2008)'
_computing_structure_solution 'SIR92 (Giacavazzo, 1993)'
_diffrn_ambient_temperature 99(2)
_diffrn_measured_fraction_theta_full 'ACTA 50'
_diffrn_measured_fraction_theta_max 0.970
_diffrn_measurement_device_type 'Bruker APEX II CCD'
_diffrn_measurement_method 'phi and omega scans'
_diffrn_radiation_monochromator graphite
_diffrn_radiation_source 'fine-focus sealed tube'
_diffrn_radiation_type MoK\a
_diffrn_radiation_wavelength 0.71073
_diffrn_reflns_av_R_equivalents 0.0325
_diffrn_reflns_av_sigmaI/netI 0.0555
_diffrn_reflns_limit_h_max 17
_diffrn_reflns_limit_h_min -17
_diffrn_reflns_limit_k_max 21
_diffrn_reflns_limit_k_min -22
_diffrn_reflns_limit_l_max 25
_diffrn_reflns_limit_l_min -25
_diffrn_reflns_number 36147
_diffrn_reflns_theta_full 'ACTA 50'
_diffrn_reflns_theta_max 27.48
_diffrn_reflns_theta_min 1.93
_exptl_absorpt_coefficient_mu 0.521
_exptl_absorpt_correction_T_max 0.7456
_exptl_absorpt_correction_T_min 0.6767
_exptl_absorpt_correction_type multi-scan
_exptl_absorpt_process_details 'SADABS V2008/1 (Bruker AXS)'
_exptl_crystal_colour red
_exptl_crystal_density_diffrn 1.122
_exptl_crystal_description rhombohedral
_exptl_crystal_F_000 1460
_exptl_crystal_size_max 0.26
_exptl_crystal_size_mid 0.119
_exptl_crystal_size_min 0.114
_platon_squeeze_details
;
The unit cell contained one molecule of THF and one molecule of
pentane which were treated as a diffuse contribution 
to the overall scattering through the use of PLATON/SQUEEZE.
;
_refine_diff_density_max 2.839
_refine_diff_density_min -1.104
_refine_diff_density_rms 0.116
_refine_ls_extinction_method none
_refine_ls_goodness_of_fit_ref 1.101
_refine_ls_hydrogen_treatment constr
_refine_ls_matrix_type full
_refine_ls_number_parameters 766
_refine_ls_number_reflns 17939
_refine_ls_number_restraints 8
_refine_ls_restrained_S_all 1.106
_refine_ls_R_factor_all 0.1089
_refine_ls_R_factor_gt 0.0807
_refine_ls_shift/su_max 0.006
_refine_ls_shift/su_mean 0.000
_refine_ls_structure_factor_coef Fsqd
_refine_ls_weighting_details 'calc w=1/[\s^2^(Fo^2^)+(0.1742P)^2^+0.0000P] where P=(Fo^2^+2Fc^2^)/3'
_refine_ls_weighting_scheme calc
_refine_ls_wR_factor_gt 0.2419
_refine_ls_wR_factor_ref 0.2633
_reflns_number_gt 12494
_reflns_number_total 17939
_reflns_threshold_expression >2\s(I)
_cod_data_source_file ic400352r_si_001_2.cif
_cod_data_source_block cca37
_cod_original_cell_volume 4033.0(13)
_cod_database_code 4334736

loop_
_symmetry_equiv_pos_as_xyz
'x, y, z'
'-x, -y, -z'

loop_
_atom_site_label
_atom_site_type_symbol
_atom_site_fract_x
_atom_site_fract_y
_atom_site_fract_z
_atom_site_U_iso_or_equiv
_atom_site_adp_type
_atom_site_occupancy
_atom_site_symmetry_multiplicity
_atom_site_calc_flag
_atom_site_refinement_flags
C1 C 0.8147(3) 0.1886(3) 0.7172(3) 0.0398(10) Uani 1 1 d .
H1A H 0.7539 0.1596 0.6770 0.060 Uiso 1 1 calc R
H1B H 0.8837 0.2121 0.6998 0.060 Uiso 1 1 calc R
H1C H 0.8057 0.2368 0.7488 0.060 Uiso 1 1 calc R
O1S O 0.2129(7) 0.4574(6) 0.0680(4) 0.1356(16) Uani 1 1 d .
C2 C 0.8162(3) 0.1231(2) 0.7567(2) 0.0270(8) Uani 1 1 d .
C1S C 0.1067(11) 0.4633(9) 0.0702(6) 0.1356(16) Uani 1 1 d .
H1S1 H 0.0546 0.4283 0.0254 0.163 Uiso 1 1 calc R
H1S2 H 0.0739 0.4429 0.1101 0.163 Uiso 1 1 calc R
C3 C 0.9066(3) 0.1439(3) 0.8116(2) 0.0307(8) Uani 1 1 d .
C17S C 0.1375(10) 0.5577(9) 0.0802(6) 0.1356(16) Uani 1 1 d .
H17Y H 0.0870 0.5758 0.1062 0.163 Uiso 1 1 calc R
H17Z H 0.1351 0.5718 0.0339 0.163 Uiso 1 1 calc R
C4 C 1.0026(3) 0.2206(3) 0.8361(3) 0.0479(13) Uani 1 1 d .
H4 H 1.0147 0.2693 0.8167 0.058 Uiso 1 1 calc R
C4S C 0.2497(11) 0.6033(9) 0.1213(6) 0.1356(16) Uani 1 1 d .
H4S1 H 0.2522 0.6394 0.1684 0.163 Uiso 1 1 calc R
H4S2 H 0.3004 0.6413 0.0959 0.163 Uiso 1 1 calc R
C5 C 1.0807(4) 0.2255(4) 0.8892(3) 0.0619(17) Uani 1 1 d .
H5 H 1.1463 0.2777 0.9063 0.074 Uiso 1 1 calc R
C3S C 0.2763(11) 0.5272(9) 0.1274(6) 0.1356(16) Uani 1 1 d .
H3S1 H 0.3550 0.5432 0.1276 0.163 Uiso 1 1 calc R
H3S2 H 0.2579 0.5105 0.1715 0.163 Uiso 1 1 calc R
C6 C 1.0625(4) 0.1536(3) 0.9171(3) 0.0523(14) Uani 1 1 d .
H6 H 1.1156 0.1559 0.9529 0.063 Uiso 1 1 calc R
C7 C 0.9642(3) 0.0778(3) 0.8912(2) 0.0357(10) Uani 1 1 d .
C8 C 0.9280(3) -0.0046(3) 0.9100(2) 0.0339(9) Uani 1 1 d .
C9 C 1.0003(3) -0.0222(3) 0.9614(2) 0.0393(10) Uani 1 1 d .
H9A H 1.0759 0.0010 0.9519 0.047 Uiso 1 1 calc R
H9B H 0.9740 -0.0865 0.9549 0.047 Uiso 1 1 calc R
C12S C 0.1610(8) 0.6947(7) 0.7076(6) 0.1270(17) Uani 1 1 d D
H12A H 0.1707 0.6592 0.6641 0.152 Uiso 1 1 calc R
H12B H 0.0865 0.6921 0.7003 0.152 Uiso 1 1 calc R
C10 C 0.6420(3) 0.0159(3) 0.6944(2) 0.0269(8) Uani 1 1 d .
C11S C 0.2431(8) 0.7857(7) 0.7247(6) 0.1270(17) Uani 1 1 d D
H11A H 0.2091 0.8273 0.7362 0.152 Uiso 1 1 calc R
H11B H 0.2816 0.7973 0.6846 0.152 Uiso 1 1 calc R
C11 C 0.6339(3) -0.0366(3) 0.6283(2) 0.0333(9) Uani 1 1 d .
C10S C 0.3197(8) 0.7944(7) 0.7875(6) 0.1270(17) Uani 1 1 d D
H10A H 0.3956 0.8205 0.7789 0.152 Uiso 1 1 calc R
H10B H 0.3134 0.8348 0.8293 0.152 Uiso 1 1 calc R
C12 C 0.5396(4) -0.0614(4) 0.5781(3) 0.0485(12) Uani 1 1 d .
H12 H 0.5318 -0.0967 0.5320 0.058 Uiso 1 1 calc R
C9S C 0.2966(7) 0.7084(6) 0.8023(6) 0.1270(17) Uani 1 1 d D
H9S1 H 0.3086 0.7135 0.8537 0.152 Uiso 1 1 calc R
H9S2 H 0.3404 0.6798 0.7789 0.152 Uiso 1 1 calc R
C13 C 0.4588(4) -0.0350(4) 0.5949(3) 0.0556(14) Uani 1 1 d .
H13 H 0.3965 -0.0512 0.5601 0.067 Uiso 1 1 calc R
C14 C 0.4680(4) 0.0151(4) 0.6626(3) 0.0511(13) Uani 1 1 d .
H14 H 0.4107 0.0313 0.6741 0.061 Uiso 1 1 calc R
C15 C 0.5595(3) 0.0415(3) 0.7132(2) 0.0353(9) Uani 1 1 d .
C16 C 0.7240(4) -0.0640(3) 0.6095(2) 0.0389(10) Uani 1 1 d .
H16 H 0.7759 -0.0492 0.6542 0.047 Uiso 1 1 calc R
C17 C 0.6791(5) -0.1633(3) 0.5765(3) 0.0526(13) Uani 1 1 d .
H17A H 0.6186 -0.1811 0.5374 0.079 Uiso 1 1 calc R
H17B H 0.6529 -0.1947 0.6123 0.079 Uiso 1 1 calc R
H17C H 0.7371 -0.1776 0.5585 0.079 Uiso 1 1 calc R
C18 C 0.7877(5) -0.0129(4) 0.5600(3) 0.0657(17) Uani 1 1 d .
H18A H 0.7379 -0.0244 0.5165 0.098 Uiso 1 1 calc R
H18B H 0.8451 -0.0320 0.5483 0.098 Uiso 1 1 calc R
H18C H 0.8209 0.0503 0.5835 0.098 Uiso 1 1 calc R
C19 C 0.5680(4) 0.0942(4) 0.7877(3) 0.0479(12) Uani 1 1 d .
H19 H 0.6469 0.1241 0.8102 0.057 Uiso 1 1 calc R
C20 C 0.5072(7) 0.0329(5) 0.8314(4) 0.089(3) Uani 1 1 d .
H20A H 0.4289 0.0054 0.8121 0.134 Uiso 1 1 calc R
H20B H 0.5199 0.0668 0.8805 0.134 Uiso 1 1 calc R
H20C H 0.5339 -0.0129 0.8296 0.134 Uiso 1 1 calc R
C21 C 0.5254(6) 0.1653(5) 0.7905(4) 0.0756(18) Uani 1 1 d .
H21A H 0.5683 0.2077 0.7657 0.113 Uiso 1 1 calc R
H21B H 0.5323 0.1959 0.8399 0.113 Uiso 1 1 calc R
H21C H 0.4486 0.1378 0.7676 0.113 Uiso 1 1 calc R
C22 C 0.7841(3) -0.1450(3) 0.8941(2) 0.0322(9) Uani 1 1 d .
C23 C 0.7145(3) -0.1576(3) 0.9443(2) 0.0409(11) Uani 1 1 d .
C24 C 0.6767(4) -0.2398(4) 0.9598(3) 0.0590(17) Uani 1 1 d .
H24 H 0.6292 -0.2510 0.9932 0.071 Uiso 1 1 calc R
C25 C 0.7069(4) -0.3045(4) 0.9278(4) 0.0665(19) Uani 1 1 d .
H25 H 0.6823 -0.3588 0.9404 0.080 Uiso 1 1 calc R
C26 C 0.7701(4) -0.2910(4) 0.8795(4) 0.0641(17) Uani 1 1 d .
H26 H 0.7897 -0.3367 0.8581 0.077 Uiso 1 1 calc R
C27 C 0.8093(3) -0.2127(3) 0.8584(3) 0.0473(12) Uani 1 1 d .
C28 C 0.8783(5) -0.2016(4) 0.8007(4) 0.076(2) Uani 1 1 d .
H28 H 0.9038 -0.1394 0.7976 0.091 Uiso 1 1 calc R
C29 C 0.9776(6) -0.2200(7) 0.8125(6) 0.134(5) Uani 1 1 d .
H29A H 1.0106 -0.1974 0.8627 0.201 Uiso 1 1 calc R
H29B H 1.0307 -0.1908 0.7846 0.201 Uiso 1 1 calc R
H29C H 0.9560 -0.2836 0.7977 0.201 Uiso 1 1 calc R
C30 C 0.8060(5) -0.2637(5) 0.7273(4) 0.0747(19) Uani 1 1 d .
H30A H 0.7906 -0.3250 0.7260 0.112 Uiso 1 1 calc R
H30B H 0.8452 -0.2471 0.6891 0.112 Uiso 1 1 calc R
H30C H 0.7372 -0.2576 0.7212 0.112 Uiso 1 1 calc R
C31 C 0.6772(4) -0.0893(4) 0.9778(3) 0.0555(14) Uani 1 1 d .
H31 H 0.7227 -0.0330 0.9665 0.067 Uiso 1 1 calc R
C32 C 0.6937(5) -0.0719(7) 1.0597(3) 0.102(3) Uani 1 1 d .
H32A H 0.6381 -0.1212 1.0725 0.154 Uiso 1 1 calc R
H32B H 0.6869 -0.0174 1.0805 0.154 Uiso 1 1 calc R
H32C H 0.7664 -0.0661 1.0776 0.154 Uiso 1 1 calc R
C33 C 0.5601(5) -0.1146(4) 0.9482(3) 0.0611(14) Uani 1 1 d .
H33A H 0.5518 -0.1210 0.8971 0.092 Uiso 1 1 calc R
H33B H 0.5382 -0.0687 0.9708 0.092 Uiso 1 1 calc R
H33C H 0.5138 -0.1706 0.9573 0.092 Uiso 1 1 calc R
C42 C 0.9734(3) 0.5323(2) 0.5091(2) 0.0260(8) Uani 1 1 d .
H34A H 0.9317 0.5185 0.5475 0.031 Uiso 1 1 calc R
H34B H 1.0314 0.5930 0.5268 0.031 Uiso 1 1 calc R
C41 C 0.8979(3) 0.5276(2) 0.44616(19) 0.0227(7) Uani 1 1 d .
C40 C 0.7889(3) 0.4599(2) 0.42404(19) 0.0244(7) Uani 1 1 d .
C39 C 0.7353(3) 0.3878(3) 0.4514(2) 0.0312(9) Uani 1 1 d .
H37 H 0.7705 0.3798 0.4914 0.037 Uiso 1 1 calc R
C38 C 0.6294(3) 0.3284(3) 0.4188(2) 0.0356(9) Uani 1 1 d .
H38 H 0.5929 0.2782 0.4356 0.043 Uiso 1 1 calc R
C37 C 0.5764(3) 0.3420(3) 0.3618(2) 0.0327(9) Uani 1 1 d .
H39 H 0.5033 0.3025 0.3405 0.039 Uiso 1 1 calc R
C36 C 0.6326(3) 0.4143(3) 0.3367(2) 0.0264(8) Uani 1 1 d .
C35 C 0.5948(3) 0.4438(3) 0.27997(19) 0.0254(7) Uani 1 1 d .
C34 C 0.4812(3) 0.3936(3) 0.2384(2) 0.0363(10) Uani 1 1 d .
H42A H 0.4704 0.4232 0.2027 0.054 Uiso 1 1 calc R
H42B H 0.4286 0.3911 0.2703 0.054 Uiso 1 1 calc R
H42C H 0.4704 0.3337 0.2149 0.054 Uiso 1 1 calc R
C43 C 1.0357(3) 0.6470(2) 0.41791(19) 0.0232(7) Uani 1 1 d .
C44 C 1.1106(3) 0.6252(3) 0.3818(2) 0.0262(8) Uani 1 1 d .
C45 C 1.2188(3) 0.6892(3) 0.3954(2) 0.0329(9) Uani 1 1 d .
H45 H 1.2712 0.6768 0.3713 0.039 Uiso 1 1 calc R
C46 C 1.2502(3) 0.7700(3) 0.4432(2) 0.0364(10) Uani 1 1 d .
H46 H 1.3245 0.8116 0.4530 0.044 Uiso 1 1 calc R
C47 C 1.1743(3) 0.7910(3) 0.4771(2) 0.0349(9) Uani 1 1 d .
H47 H 1.1967 0.8472 0.5093 0.042 Uiso 1 1 calc R
C48 C 1.0651(3) 0.7301(3) 0.4642(2) 0.0300(8) Uani 1 1 d .
C49 C 1.0752(3) 0.5378(3) 0.3268(2) 0.0320(9) Uani 1 1 d .
H49 H 1.0071 0.4946 0.3375 0.038 Uiso 1 1 calc R
C50 C 1.0476(4) 0.5488(4) 0.2531(2) 0.0466(11) Uani 1 1 d .
H50A H 0.9895 0.5693 0.2526 0.070 Uiso 1 1 calc R
H50B H 1.0229 0.4921 0.2178 0.070 Uiso 1 1 calc R
H50C H 1.1127 0.5920 0.2417 0.070 Uiso 1 1 calc R
C51 C 1.1597(4) 0.4995(4) 0.3264(3) 0.0510(12) Uani 1 1 d .
H51A H 1.2253 0.5383 0.3122 0.076 Uiso 1 1 calc R
H51B H 1.1292 0.4411 0.2929 0.076 Uiso 1 1 calc R
H51C H 1.1788 0.4944 0.3739 0.076 Uiso 1 1 calc R
C52 C 0.9816(4) 0.7545(3) 0.4989(3) 0.0423(10) Uani 1 1 d .
H52 H 0.9085 0.7039 0.4803 0.051 Uiso 1 1 calc R
C53 C 0.9759(4) 0.8351(3) 0.4806(3) 0.0497(12) Uani 1 1 d .
H53A H 1.0432 0.8875 0.5036 0.075 Uiso 1 1 calc R
H53B H 0.9133 0.8431 0.4971 0.075 Uiso 1 1 calc R
H53C H 0.9675 0.8265 0.4292 0.075 Uiso 1 1 calc R
C54 C 1.0048(6) 0.7699(4) 0.5800(3) 0.0693(18) Uani 1 1 d .
H54A H 0.9779 0.7131 0.5916 0.104 Uiso 1 1 calc R
H54B H 0.9675 0.8045 0.6022 0.104 Uiso 1 1 calc R
H54C H 1.0835 0.8020 0.5974 0.104 Uiso 1 1 calc R
C55 C 0.6401(3) 0.5579(2) 0.22072(19) 0.0248(7) Uani 1 1 d .
C56 C 0.6016(4) 0.6216(3) 0.2440(2) 0.0408(10) Uani 1 1 d .
C57 C 0.5751(5) 0.6612(4) 0.1943(3) 0.0593(15) Uani 1 1 d .
H57 H 0.5463 0.7033 0.2082 0.071 Uiso 1 1 calc R
C58 C 0.5904(4) 0.6397(4) 0.1254(3) 0.0583(15) Uani 1 1 d .
H58 H 0.5737 0.6681 0.0926 0.070 Uiso 1 1 calc R
C59 C 0.6292(4) 0.5779(4) 0.1041(2) 0.0473(12) Uani 1 1 d .
H59 H 0.6379 0.5632 0.0563 0.057 Uiso 1 1 calc R
C60 C 0.6565(3) 0.5357(3) 0.1513(2) 0.0307(8) Uani 1 1 d .
C61 C 0.5865(5) 0.6474(4) 0.3204(3) 0.0551(14) Uani 1 1 d .
H61 H 0.6128 0.6138 0.3473 0.066 Uiso 1 1 calc R
C62 C 0.4660(6) 0.6199(5) 0.3237(4) 0.0758(19) Uani 1 1 d .
H62A H 0.4382 0.6531 0.2989 0.114 Uiso 1 1 calc R
H62B H 0.4568 0.6321 0.3732 0.114 Uiso 1 1 calc R
H62C H 0.4254 0.5567 0.3011 0.114 Uiso 1 1 calc R
C63 C 0.6546(6) 0.7456(5) 0.3556(3) 0.0709(17) Uani 1 1 d .
H63A H 0.6211 0.7800 0.3371 0.106 Uiso 1 1 calc R
H63B H 0.7288 0.7629 0.3453 0.106 Uiso 1 1 calc R
H63C H 0.6575 0.7567 0.4068 0.106 Uiso 1 1 calc R
C64 C 0.7023(4) 0.4705(3) 0.1273(2) 0.0433(11) Uani 1 1 d .
H64 H 0.7117 0.4461 0.1681 0.052 Uiso 1 1 calc R
C65 C 0.6225(6) 0.3920(5) 0.0659(5) 0.109(3) Uani 1 1 d .
H65A H 0.5589 0.3563 0.0837 0.164 Uiso 1 1 calc R
H65B H 0.6596 0.3557 0.0464 0.164 Uiso 1 1 calc R
H65C H 0.5988 0.4143 0.0288 0.164 Uiso 1 1 calc R
C66 C 0.8129(4) 0.5109(4) 0.1074(3) 0.0482(11) Uani 1 1 d .
H66A H 0.8060 0.5309 0.0648 0.072 Uiso 1 1 calc R
H66B H 0.8428 0.4670 0.0981 0.072 Uiso 1 1 calc R
H66C H 0.8619 0.5612 0.1463 0.072 Uiso 1 1 calc R
N1 N 0.7387(2) 0.0441(2) 0.74692(16) 0.0231(6) Uani 1 1 d .
N2 N 0.8876(2) 0.0745(2) 0.84006(17) 0.0279(7) Uani 1 1 d .
N3 N 0.8281(2) -0.0610(2) 0.87780(17) 0.0270(7) Uani 1 1 d .
N4 N 0.6683(2) 0.5174(2) 0.27181(15) 0.0230(6) Uani 1 1 d .
N5 N 0.7370(2) 0.47197(19) 0.36774(15) 0.0210(6) Uani 1 1 d .
N6 N 0.9243(2) 0.5821(2) 0.40497(15) 0.0217(6) Uani 1 1 d .
Cl1 Cl 0.61730(7) -0.14619(6) 0.76399(5) 0.0327(2) Uani 1 1 d .
Cl2 Cl 0.88743(7) 0.68395(7) 0.29867(5) 0.0328(2) Uani 1 1 d .
Co1 Co 0.76391(4) -0.02412(3) 0.80749(3) 0.02488(15) Uani 1 1 d .
Co2 Co 0.80700(3) 0.56538(3) 0.33427(3) 0.02360(15) Uani 1 1 d .
C18S C 0.1791(7) 0.6615(7) 0.7701(6) 0.1270(17) Uani 1 1 d D
H18D H 0.1341 0.6725 0.8050 0.152 Uiso 1 1 calc R
H18E H 0.1577 0.5972 0.7548 0.152 Uiso 1 1 calc R
C19S C 0.1992(12) 0.0175(13) 0.6682(8) 0.198(3) Uani 1 1 d D
H19A H 0.1944 -0.0395 0.6400 0.238 Uiso 1 1 calc R
H19B H 0.2701 0.0645 0.6663 0.238 Uiso 1 1 calc R
C14S C 0.0690(12) 0.0590(13) 0.7063(6) 0.198(3) Uani 1 1 d D
H14A H 0.0019 0.0091 0.7096 0.238 Uiso 1 1 calc R
H14B H 0.0523 0.1105 0.7077 0.238 Uiso 1 1 calc R
C13S C 0.1075(12) 0.0352(13) 0.6390(7) 0.198(3) Uani 1 1 d D
H13A H 0.0505 -0.0176 0.6048 0.238 Uiso 1 1 calc R
H13B H 0.1333 0.0846 0.6166 0.238 Uiso 1 1 calc R
C16S C 0.1908(13) 0.0147(14) 0.7420(8) 0.198(3) Uani 1 1 d D
H16A H 0.1352 -0.0430 0.7441 0.238 Uiso 1 1 calc R
H16B H 0.2618 0.0253 0.7688 0.238 Uiso 1 1 calc R
C15S C 0.1606(12) 0.0809(13) 0.7683(7) 0.198(3) Uani 1 1 d D
H15A H 0.2206 0.1400 0.7750 0.238 Uiso 1 1 calc R
H15B H 0.1329 0.0761 0.8131 0.238 Uiso 1 1 calc R

loop_
_atom_site_aniso_label
_atom_site_aniso_U_11
_atom_site_aniso_U_22
_atom_site_aniso_U_33
_atom_site_aniso_U_23
_atom_site_aniso_U_13
_atom_site_aniso_U_12
C1 0.036(2) 0.031(2) 0.047(3) 0.024(2) -0.0047(18) 0.0041(17)
O1S 0.163(4) 0.138(4) 0.109(3) 0.030(3) 0.043(3) 0.065(4)
C2 0.0253(17) 0.0260(19) 0.031(2) 0.0172(17) 0.0015(14) 0.0077(14)
C1S 0.163(4) 0.138(4) 0.109(3) 0.030(3) 0.043(3) 0.065(4)
C3 0.0262(17) 0.031(2) 0.030(2) 0.0173(17) -0.0018(15) 0.0036(15)
C17S 0.163(4) 0.138(4) 0.109(3) 0.030(3) 0.043(3) 0.065(4)
C4 0.037(2) 0.039(3) 0.049(3) 0.027(2) -0.0147(19) -0.0072(18)
C4S 0.163(4) 0.138(4) 0.109(3) 0.030(3) 0.043(3) 0.065(4)
C5 0.039(2) 0.048(3) 0.072(4) 0.037(3) -0.025(2) -0.014(2)
C3S 0.163(4) 0.138(4) 0.109(3) 0.030(3) 0.043(3) 0.065(4)
C6 0.033(2) 0.048(3) 0.055(3) 0.030(3) -0.0204(19) -0.0084(19)
C7 0.0253(17) 0.039(2) 0.036(2) 0.022(2) -0.0057(15) 0.0022(16)
C8 0.0294(18) 0.036(2) 0.032(2) 0.0171(19) -0.0017(16) 0.0064(16)
C9 0.0301(19) 0.049(3) 0.042(2) 0.025(2) 0.0019(17) 0.0147(18)
C12S 0.092(3) 0.112(4) 0.136(4) -0.001(3) 0.016(3) 0.019(3)
C10 0.0209(16) 0.0268(19) 0.032(2) 0.0122(17) -0.0002(14) 0.0078(14)
C11S 0.092(3) 0.112(4) 0.136(4) -0.001(3) 0.016(3) 0.019(3)
C11 0.0321(19) 0.034(2) 0.029(2) 0.0100(18) 0.0002(15) 0.0093(17)
C10S 0.092(3) 0.112(4) 0.136(4) -0.001(3) 0.016(3) 0.019(3)
C12 0.044(2) 0.049(3) 0.036(3) 0.006(2) -0.0101(19) 0.009(2)
C9S 0.092(3) 0.112(4) 0.136(4) -0.001(3) 0.016(3) 0.019(3)
C13 0.036(2) 0.062(3) 0.057(3) 0.011(3) -0.020(2) 0.016(2)
C14 0.027(2) 0.055(3) 0.073(4) 0.020(3) 0.000(2) 0.019(2)
C15 0.0296(19) 0.033(2) 0.046(2) 0.014(2) 0.0027(17) 0.0152(17)
C16 0.043(2) 0.036(2) 0.037(2) 0.011(2) 0.0135(19) 0.0141(19)
C17 0.072(3) 0.037(3) 0.052(3) 0.014(2) 0.028(3) 0.021(2)
C18 0.078(4) 0.058(4) 0.077(4) 0.039(3) 0.051(3) 0.027(3)
C19 0.048(3) 0.056(3) 0.056(3) 0.016(3) 0.016(2) 0.036(2)
C20 0.140(7) 0.090(5) 0.087(5) 0.047(4) 0.077(5) 0.075(5)
C21 0.088(4) 0.071(4) 0.088(5) 0.013(4) 0.010(4) 0.059(4)
C22 0.0185(16) 0.034(2) 0.042(2) 0.0231(19) -0.0031(15) 0.0047(15)
C23 0.035(2) 0.045(3) 0.030(2) 0.018(2) -0.0008(17) 0.0003(18)
C24 0.054(3) 0.060(4) 0.035(3) 0.033(3) -0.013(2) -0.012(2)
C25 0.052(3) 0.038(3) 0.087(4) 0.039(3) -0.029(3) -0.007(2)
C26 0.038(2) 0.040(3) 0.113(5) 0.035(3) -0.010(3) 0.011(2)
C27 0.0269(19) 0.037(2) 0.080(4) 0.026(3) 0.004(2) 0.0104(18)
C28 0.046(3) 0.049(3) 0.137(6) 0.021(4) 0.045(4) 0.021(3)
C29 0.047(4) 0.108(7) 0.204(11) -0.041(7) 0.017(5) 0.031(4)
C30 0.069(4) 0.077(5) 0.102(5) 0.039(4) 0.049(4) 0.041(4)
C31 0.050(3) 0.054(3) 0.043(3) 0.008(2) 0.023(2) 0.001(2)
C32 0.044(3) 0.171(9) 0.049(4) -0.005(4) 0.017(3) 0.018(4)
C33 0.077(4) 0.060(4) 0.054(3) 0.023(3) 0.018(3) 0.032(3)
C42 0.0251(16) 0.0246(18) 0.0275(19) 0.0132(16) -0.0004(14) 0.0074(14)
C41 0.0224(16) 0.0233(18) 0.0259(18) 0.0116(15) 0.0029(13) 0.0111(14)
C40 0.0253(16) 0.0270(19) 0.0237(18) 0.0131(16) 0.0045(14) 0.0106(14)
C39 0.0315(18) 0.029(2) 0.032(2) 0.0197(18) 0.0020(15) 0.0070(16)
C38 0.0329(19) 0.030(2) 0.039(2) 0.0210(19) 0.0032(17) 0.0029(16)
C37 0.0253(17) 0.030(2) 0.031(2) 0.0114(18) -0.0018(15) 0.0000(15)
C36 0.0206(15) 0.0293(19) 0.0268(19) 0.0119(16) 0.0018(13) 0.0062(14)
C35 0.0217(16) 0.031(2) 0.0250(18) 0.0120(16) 0.0035(13) 0.0108(14)
C34 0.0266(18) 0.034(2) 0.039(2) 0.0158(19) -0.0082(16) 0.0025(16)
C43 0.0211(15) 0.0225(17) 0.0240(18) 0.0139(15) 0.0025(13) 0.0037(13)
C44 0.0225(16) 0.034(2) 0.0274(19) 0.0193(17) 0.0058(14) 0.0113(15)
C45 0.0226(17) 0.047(2) 0.040(2) 0.029(2) 0.0103(16) 0.0156(17)
C46 0.0221(17) 0.038(2) 0.040(2) 0.023(2) -0.0024(16) -0.0018(16)
C47 0.0272(18) 0.028(2) 0.035(2) 0.0132(18) 0.0005(16) -0.0041(15)
C48 0.0295(18) 0.029(2) 0.031(2) 0.0128(17) 0.0087(15) 0.0087(16)
C49 0.036(2) 0.038(2) 0.032(2) 0.0153(18) 0.0124(16) 0.0205(18)
C50 0.060(3) 0.056(3) 0.032(2) 0.016(2) 0.010(2) 0.030(2)
C51 0.056(3) 0.060(3) 0.060(3) 0.023(3) 0.023(2) 0.043(3)
C52 0.041(2) 0.030(2) 0.048(3) 0.007(2) 0.021(2) 0.0073(18)
C53 0.051(3) 0.043(3) 0.061(3) 0.015(2) 0.022(2) 0.023(2)
C54 0.115(5) 0.061(4) 0.051(3) 0.025(3) 0.048(4) 0.045(4)
C55 0.0190(15) 0.0291(19) 0.0259(18) 0.0127(16) 0.0013(13) 0.0074(14)
C56 0.044(2) 0.056(3) 0.043(3) 0.028(2) 0.0130(19) 0.034(2)
C57 0.072(3) 0.080(4) 0.062(3) 0.041(3) 0.017(3) 0.056(3)
C58 0.059(3) 0.087(4) 0.055(3) 0.049(3) 0.010(2) 0.042(3)
C59 0.043(2) 0.068(3) 0.031(2) 0.029(2) 0.0026(18) 0.015(2)
C60 0.0292(18) 0.031(2) 0.028(2) 0.0131(17) 0.0051(15) 0.0062(16)
C61 0.072(3) 0.076(4) 0.046(3) 0.020(3) 0.022(3) 0.055(3)
C62 0.076(4) 0.099(5) 0.074(4) 0.028(4) 0.038(4) 0.052(4)
C63 0.078(4) 0.087(5) 0.057(4) 0.010(3) 0.015(3) 0.049(4)
C64 0.059(3) 0.035(2) 0.035(2) 0.012(2) 0.018(2) 0.017(2)
C65 0.060(4) 0.079(5) 0.122(7) -0.043(5) 0.035(4) -0.009(4)
C66 0.047(3) 0.053(3) 0.039(3) 0.007(2) 0.009(2) 0.017(2)
N1 0.0225(14) 0.0221(15) 0.0249(16) 0.0091(13) 0.0031(12) 0.0085(12)
N2 0.0239(14) 0.0286(17) 0.0284(17) 0.0165(14) 0.0009(12) 0.0044(12)
N3 0.0233(14) 0.0279(17) 0.0275(16) 0.0123(14) 0.0020(12) 0.0065(12)
N4 0.0209(13) 0.0261(16) 0.0219(15) 0.0106(13) 0.0015(11) 0.0081(12)
N5 0.0175(12) 0.0225(15) 0.0211(14) 0.0071(12) 0.0008(11) 0.0063(11)
N6 0.0202(13) 0.0233(15) 0.0245(15) 0.0125(13) 0.0055(11) 0.0086(11)
Cl1 0.0311(4) 0.0251(5) 0.0361(5) 0.0136(4) -0.0031(4) 0.0048(4)
Cl2 0.0263(4) 0.0346(5) 0.0360(5) 0.0219(4) 0.0001(4) 0.0062(4)
Co1 0.0198(2) 0.0260(3) 0.0282(3) 0.0151(2) 0.00066(19) 0.0057(2)
Co2 0.0176(2) 0.0299(3) 0.0242(3) 0.0161(2) 0.00247(18) 0.00658(19)
C18S 0.092(3) 0.112(4) 0.136(4) -0.001(3) 0.016(3) 0.019(3)
C19S 0.184(6) 0.299(9) 0.184(6) 0.045(7) 0.025(5) 0.186(7)
C14S 0.184(6) 0.299(9) 0.184(6) 0.045(7) 0.025(5) 0.186(7)
C13S 0.184(6) 0.299(9) 0.184(6) 0.045(7) 0.025(5) 0.186(7)
C16S 0.184(6) 0.299(9) 0.184(6) 0.045(7) 0.025(5) 0.186(7)
C15S 0.184(6) 0.299(9) 0.184(6) 0.045(7) 0.025(5) 0.186(7)

loop_
_atom_type_symbol
_atom_type_description
_atom_type_scat_dispersion_real
_atom_type_scat_dispersion_imag
_atom_type_scat_source
C C 0.0033 0.0016 'International Tables Vol C Tables 4.2.6.8 and 6.1.1.4'
H H 0.0000 0.0000 'International Tables Vol C Tables 4.2.6.8 and 6.1.1.4'
N N 0.0061 0.0033 'International Tables Vol C Tables 4.2.6.8 and 6.1.1.4'
Cl Cl 0.1484 0.1585 'International Tables Vol C Tables 4.2.6.8 and 6.1.1.4'
Co Co 0.3494 0.9721 'International Tables Vol C Tables 4.2.6.8 and 6.1.1.4'
O O 0.0106 0.0060 'International Tables Vol C Tables 4.2.6.8 and 6.1.1.4'

loop_
_geom_angle_atom_site_label_1
_geom_angle_atom_site_label_2
_geom_angle_atom_site_label_3
_geom_angle
_geom_angle_site_symmetry_3
C3S O1S C1S 99.0(9) .
N1 C2 C3 113.4(3) .
N1 C2 C1 125.3(3) .
C3 C2 C1 121.3(3) .
C17S C1S O1S 102.7(10) .
N2 C3 C4 120.6(3) .
N2 C3 C2 110.0(3) .
C4 C3 C2 129.4(3) .
C1S C17S C4S 106.0(11) .
C5 C4 C3 119.5(4) .
C17S C4S C3S 102.0(12) .
C4 C5 C6 119.9(4) .
O1S C3S C4S 106.2(11) .
C5 C6 C7 118.7(4) .
N2 C7 C6 120.8(3) .
N2 C7 C8 110.1(3) .
C6 C7 C8 129.1(3) .
N3 C8 C7 113.4(3) .
N3 C8 C9 125.0(3) .
C7 C8 C9 121.6(3) .
C8 C9 C9 110.5(5) 2_757
C11S C12S C18S 105.2(9) .
C11 C10 C15 122.8(4) .
C11 C10 N1 118.8(3) .
C15 C10 N1 118.4(4) .
C12S C11S C10S 104.7(9) .
C10 C11 C12 117.2(4) .
C10 C11 C16 121.8(4) .
C12 C11 C16 121.0(4) .
C9S C10S C11S 111.7(9) .
C13 C12 C11 121.0(5) .
C10S C9S C18S 99.1(8) .
C12 C13 C14 120.2(4) .
C15 C14 C13 120.7(4) .
C14 C15 C10 118.1(4) .
C14 C15 C19 120.6(4) .
C10 C15 C19 121.3(4) .
C11 C16 C17 111.5(4) .
C11 C16 C18 111.0(4) .
C17 C16 C18 110.5(4) .
C15 C19 C20 110.3(5) .
C15 C19 C21 113.8(5) .
C20 C19 C21 109.1(5) .
C27 C22 C23 121.7(4) .
C27 C22 N3 119.3(4) .
C23 C22 N3 119.0(4) .
C24 C23 C22 116.7(5) .
C24 C23 C31 120.6(5) .
C22 C23 C31 122.6(4) .
C25 C24 C23 121.5(5) .
C26 C25 C24 120.0(5) .
C25 C26 C27 123.0(6) .
C22 C27 C26 116.9(5) .
C22 C27 C28 122.1(4) .
C26 C27 C28 121.0(5) .
C29 C28 C27 115.0(7) .
C29 C28 C30 108.4(6) .
C27 C28 C30 109.7(4) .
C33 C31 C23 111.3(5) .
C33 C31 C32 110.2(4) .
C23 C31 C32 111.8(6) .
C41 C42 C42 112.2(4) 2_766
N6 C41 C40 113.0(3) .
N6 C41 C42 125.1(3) .
C40 C41 C42 121.9(3) .
N5 C40 C39 120.4(3) .
N5 C40 C41 110.4(3) .
C39 C40 C41 129.3(3) .
C38 C39 C40 118.6(3) .
C39 C38 C37 120.6(3) .
C36 C37 C38 118.8(3) .
N5 C36 C37 120.9(3) .
N5 C36 C35 109.9(3) .
C37 C36 C35 129.2(3) .
N4 C35 C36 113.3(3) .
N4 C35 C34 125.8(3) .
C36 C35 C34 120.9(3) .
C48 C43 C44 122.3(3) .
C48 C43 N6 119.3(3) .
C44 C43 N6 118.4(3) .
C45 C44 C43 117.5(4) .
C45 C44 C49 120.8(3) .
C43 C44 C49 121.6(3) .
C46 C45 C44 121.0(4) .
C45 C46 C47 120.6(3) .
C46 C47 C48 120.5(4) .
C47 C48 C43 118.1(4) .
C47 C48 C52 120.3(4) .
C43 C48 C52 121.6(3) .
C44 C49 C51 113.8(4) .
C44 C49 C50 109.5(3) .
C51 C49 C50 109.8(4) .
C48 C52 C53 111.8(3) .
C48 C52 C54 111.4(4) .
C53 C52 C54 110.3(4) .
C56 C55 C60 122.4(3) .
C56 C55 N4 117.9(3) .
C60 C55 N4 119.7(3) .
C55 C56 C57 117.7(4) .
C55 C56 C61 122.2(4) .
C57 C56 C61 120.1(4) .
C58 C57 C56 120.6(5) .
C59 C58 C57 120.6(4) .
C58 C59 C60 121.3(4) .
C55 C60 C59 117.3(4) .
C55 C60 C64 122.3(3) .
C59 C60 C64 120.3(4) .
C62 C61 C56 110.3(5) .
C62 C61 C63 111.9(5) .
C56 C61 C63 112.0(5) .
C60 C64 C66 113.2(4) .
C60 C64 C65 111.7(5) .
C66 C64 C65 110.5(4) .
C2 N1 C10 118.8(3) .
C2 N1 Co1 115.4(2) .
C10 N1 Co1 125.7(2) .
C3 N2 C7 120.5(3) .
C3 N2 Co1 120.0(2) .
C7 N2 Co1 119.5(2) .
C8 N3 C22 117.4(3) .
C8 N3 Co1 114.9(2) .
C22 N3 Co1 127.5(2) .
C35 N4 C55 119.6(3) .
C35 N4 Co2 115.3(2) .
C55 N4 Co2 125.0(2) .
C40 N5 C36 120.8(3) .
C40 N5 Co2 119.5(2) .
C36 N5 Co2 119.7(2) .
C41 N6 C43 117.6(3) .
C41 N6 Co2 115.1(2) .
C43 N6 Co2 127.2(2) .
N2 Co1 N3 81.88(13) .
N2 Co1 N1 81.20(13) .
N3 Co1 N1 163.08(13) .
N2 Co1 Cl1 177.26(12) .
N3 Co1 Cl1 98.29(10) .
N1 Co1 Cl1 98.61(9) .
N5 Co2 N6 81.53(12) .
N5 Co2 N4 81.67(12) .
N6 Co2 N4 163.13(12) .
N5 Co2 Cl2 176.01(10) .
N6 Co2 Cl2 98.77(9) .
N4 Co2 Cl2 98.09(9) .
C9S C18S C12S 108.2(9) .
C16S C19S C13S 108.0(11) .
C13S C14S C15S 107.9(11) .
C19S C13S C14S 98.9(10) .
C15S C16S C19S 104.3(14) .
C16S C15S C14S 97.9(12) .

loop_
_geom_bond_atom_site_label_1
_geom_bond_atom_site_label_2
_geom_bond_distance
_geom_bond_site_symmetry_2
C1 C2 1.497(5) .
O1S C3S 1.406(13) .
O1S C1S 1.486(13) .
C2 N1 1.307(5) .
C2 C3 1.442(5) .
C1S C17S 1.466(16) .
C3 N2 1.362(5) .
C3 C4 1.392(6) .
C17S C4S 1.478(16) .
C4 C5 1.392(6) .
C4S C3S 1.507(16) .
C5 C6 1.394(6) .
C6 C7 1.404(6) .
C7 N2 1.364(5) .
C7 C8 1.438(5) .
C8 N3 1.320(5) .
C8 C9 1.511(5) .
C9 C9 1.550(10) 2_757
C12S C11S 1.460(14) .
C12S C18S 1.501(9) .
C10 C11 1.384(6) .
C10 C15 1.401(5) .
C10 N1 1.448(4) .
C11S C10S 1.492(8) .
C11 C12 1.409(6) .
C11 C16 1.516(6) .
C10S C9S 1.479(9) .
C12 C13 1.378(8) .
C9S C18S 1.484(8) .
C13 C14 1.390(8) .
C14 C15 1.381(6) .
C15 C19 1.519(7) .
C16 C17 1.530(7) .
C16 C18 1.533(6) .
C19 C20 1.524(8) .
C19 C21 1.535(7) .
C22 C27 1.399(7) .
C22 C23 1.408(6) .
C22 N3 1.442(5) .
C23 C24 1.404(7) .
C23 C31 1.502(8) .
C24 C25 1.378(9) .
C25 C26 1.323(9) .
C26 C27 1.400(7) .
C27 C28 1.521(8) .
C28 C29 1.510(10) .
C28 C30 1.576(11) .
C31 C33 1.501(8) .
C31 C32 1.554(8) .
C42 C41 1.511(4) .
C42 C42 1.540(7) 2_766
C41 N6 1.325(4) .
C41 C40 1.432(5) .
C40 N5 1.361(4) .
C40 C39 1.405(5) .
C39 C38 1.391(5) .
C38 C37 1.393(5) .
C37 C36 1.388(5) .
C36 N5 1.363(4) .
C36 C35 1.454(5) .
C35 N4 1.313(5) .
C35 C34 1.497(5) .
C43 C48 1.402(6) .
C43 C44 1.405(5) .
C43 N6 1.440(4) .
C44 C45 1.403(5) .
C44 C49 1.521(6) .
C45 C46 1.381(7) .
C46 C47 1.390(6) .
C47 C48 1.398(5) .
C48 C52 1.514(6) .
C49 C51 1.529(6) .
C49 C50 1.536(6) .
C52 C53 1.528(7) .
C52 C54 1.544(7) .
C55 C56 1.395(6) .
C55 C60 1.398(5) .
C55 N4 1.442(4) .
C56 C57 1.399(6) .
C56 C61 1.528(7) .
C57 C58 1.381(8) .
C58 C59 1.365(8) .
C59 C60 1.400(6) .
C60 C64 1.492(6) .
C61 C62 1.521(8) .
C61 C63 1.532(9) .
C64 C66 1.504(6) .
C64 C65 1.550(8) .
N1 Co1 1.934(3) .
N2 Co1 1.793(3) .
N3 Co1 1.918(3) .
N4 Co2 1.927(3) .
N5 Co2 1.798(3) .
N6 Co2 1.916(3) .
Cl1 Co1 2.1807(11) .
Cl2 Co2 2.1840(10) .
C19S C16S 1.472(9) .
C19S C13S 1.492(9) .
C14S C13S 1.496(9) .
C14S C15S 1.539(9) .
C16S C15S 1.370(19) .

loop_
_geom_torsion_atom_site_label_1
_geom_torsion_atom_site_label_2
_geom_torsion_atom_site_label_3
_geom_torsion_atom_site_label_4
_geom_torsion
_geom_torsion_site_symmetry_1
_geom_torsion_site_symmetry_4
C3S O1S C1S C17S 47.2(11) . .
N1 C2 C3 N2 -0.1(5) . .
C1 C2 C3 N2 179.0(4) . .
N1 C2 C3 C4 179.7(5) . .
C1 C2 C3 C4 -1.2(8) . .
O1S C1S C17S C4S -31.0(12) . .
N2 C3 C4 C5 1.3(8) . .
C2 C3 C4 C5 -178.4(5) . .
C1S C17S C4S C3S 3.5(12) . .
C3 C4 C5 C6 0.3(10) . .
C1S O1S C3S C4S -45.9(10) . .
C17S C4S C3S O1S 27.2(11) . .
C4 C5 C6 C7 -0.7(10) . .
C5 C6 C7 N2 -0.5(9) . .
C5 C6 C7 C8 178.3(6) . .
N2 C7 C8 N3 -4.3(6) . .
C6 C7 C8 N3 176.7(5) . .
N2 C7 C8 C9 175.3(4) . .
C6 C7 C8 C9 -3.6(8) . .
N3 C8 C9 C9 -101.0(6) . 2_757
C7 C8 C9 C9 79.4(6) . 2_757
C18S C12S C11S C10S 12.5(12) . .
C15 C10 C11 C12 2.6(6) . .
N1 C10 C11 C12 -178.7(3) . .
C15 C10 C11 C16 -179.6(4) . .
N1 C10 C11 C16 -0.9(5) . .
C12S C11S C10S C9S 8.7(13) . .
C10 C11 C12 C13 -0.8(7) . .
C16 C11 C12 C13 -178.7(4) . .
C11S C10S C9S C18S -25.6(12) . .
C11 C12 C13 C14 -1.4(8) . .
C12 C13 C14 C15 2.0(8) . .
C13 C14 C15 C10 -0.4(7) . .
C13 C14 C15 C19 -178.3(5) . .
C11 C10 C15 C14 -1.9(6) . .
N1 C10 C15 C14 179.3(4) . .
C11 C10 C15 C19 175.9(4) . .
N1 C10 C15 C19 -2.8(6) . .
C10 C11 C16 C17 130.5(4) . .
C12 C11 C16 C17 -51.7(5) . .
C10 C11 C16 C18 -105.9(5) . .
C12 C11 C16 C18 71.9(6) . .
C14 C15 C19 C20 82.1(6) . .
C10 C15 C19 C20 -95.8(6) . .
C14 C15 C19 C21 -41.0(7) . .
C10 C15 C19 C21 141.2(5) . .
C27 C22 C23 C24 3.6(6) . .
N3 C22 C23 C24 -178.1(3) . .
C27 C22 C23 C31 -173.6(4) . .
N3 C22 C23 C31 4.8(6) . .
C22 C23 C24 C25 0.4(6) . .
C31 C23 C24 C25 177.6(5) . .
C23 C24 C25 C26 -2.2(7) . .
C24 C25 C26 C27 0.0(8) . .
C23 C22 C27 C26 -5.6(6) . .
N3 C22 C27 C26 176.1(4) . .
C23 C22 C27 C28 176.0(5) . .
N3 C22 C27 C28 -2.4(7) . .
C25 C26 C27 C22 3.8(8) . .
C25 C26 C27 C28 -177.7(5) . .
C22 C27 C28 C29 124.6(6) . .
C26 C27 C28 C29 -53.8(8) . .
C22 C27 C28 C30 -113.0(5) . .
C26 C27 C28 C30 68.6(7) . .
C24 C23 C31 C33 -71.5(6) . .
C22 C23 C31 C33 105.6(5) . .
C24 C23 C31 C32 52.2(6) . .
C22 C23 C31 C32 -130.7(5) . .
C42 C42 C41 N6 -97.9(5) 2_766 .
C42 C42 C41 C40 80.3(5) 2_766 .
N6 C41 C40 N5 -3.6(5) . .
C42 C41 C40 N5 178.0(3) . .
N6 C41 C40 C39 175.4(4) . .
C42 C41 C40 C39 -3.0(6) . .
N5 C40 C39 C38 1.4(6) . .
C41 C40 C39 C38 -177.5(4) . .
C40 C39 C38 C37 -2.3(7) . .
C39 C38 C37 C36 2.1(7) . .
C38 C37 C36 N5 -1.1(6) . .
C38 C37 C36 C35 -178.0(4) . .
N5 C36 C35 N4 0.1(5) . .
C37 C36 C35 N4 177.4(4) . .
N5 C36 C35 C34 -178.2(4) . .
C37 C36 C35 C34 -1.0(7) . .
C48 C43 C44 C45 2.1(5) . .
N6 C43 C44 C45 -179.7(3) . .
C48 C43 C44 C49 -174.4(3) . .
N6 C43 C44 C49 3.8(5) . .
C43 C44 C45 C46 0.8(5) . .
C49 C44 C45 C46 177.4(3) . .
C44 C45 C46 C47 -2.4(5) . .
C45 C46 C47 C48 1.1(6) . .
C46 C47 C48 C43 1.7(5) . .
C46 C47 C48 C52 -177.4(4) . .
C44 C43 C48 C47 -3.3(5) . .
N6 C43 C48 C47 178.5(3) . .
C44 C43 C48 C52 175.8(3) . .
N6 C43 C48 C52 -2.4(5) . .
C45 C44 C49 C51 39.5(5) . .
C43 C44 C49 C51 -144.1(4) . .
C45 C44 C49 C50 -83.8(4) . .
C43 C44 C49 C50 92.6(4) . .
C47 C48 C52 C53 57.9(6) . .
C43 C48 C52 C53 -121.2(4) . .
C47 C48 C52 C54 -66.1(5) . .
C43 C48 C52 C54 114.9(5) . .
C60 C55 C56 C57 2.5(7) . .
N4 C55 C56 C57 179.6(4) . .
C60 C55 C56 C61 -178.5(4) . .
N4 C55 C56 C61 -1.4(6) . .
C55 C56 C57 C58 -2.2(8) . .
C61 C56 C57 C58 178.8(5) . .
C56 C57 C58 C59 1.5(9) . .
C57 C58 C59 C60 -1.1(8) . .
C56 C55 C60 C59 -2.1(6) . .
N4 C55 C60 C59 -179.1(3) . .
C56 C55 C60 C64 177.2(4) . .
N4 C55 C60 C64 0.1(6) . .
C58 C59 C60 C55 1.3(7) . .
C58 C59 C60 C64 -177.9(5) . .
C55 C56 C61 C62 -113.5(5) . .
C57 C56 C61 C62 65.5(7) . .
C55 C56 C61 C63 121.1(5) . .
C57 C56 C61 C63 -59.9(7) . .
C55 C60 C64 C66 -113.7(4) . .
C59 C60 C64 C66 65.5(6) . .
C55 C60 C64 C65 120.9(5) . .
C59 C60 C64 C65 -59.9(6) . .
C3 C2 N1 C10 178.5(3) . .
C1 C2 N1 C10 -0.5(6) . .
C3 C2 N1 Co1 0.0(5) . .
C1 C2 N1 Co1 -179.1(3) . .
C11 C10 N1 C2 99.0(4) . .
C15 C10 N1 C2 -82.3(4) . .
C11 C10 N1 Co1 -82.7(4) . .
C15 C10 N1 Co1 96.1(4) . .
C4 C3 N2 C7 -2.5(7) . .
C2 C3 N2 C7 177.3(4) . .
C4 C3 N2 Co1 -179.6(4) . .
C2 C3 N2 Co1 0.2(5) . .
C6 C7 N2 C3 2.1(7) . .
C8 C7 N2 C3 -176.9(4) . .
C6 C7 N2 Co1 179.2(4) . .
C8 C7 N2 Co1 0.2(5) . .
C7 C8 N3 C22 -179.2(4) . .
C9 C8 N3 C22 1.2(6) . .
C7 C8 N3 Co1 6.5(5) . .
C9 C8 N3 Co1 -173.2(3) . .
C27 C22 N3 C8 -83.7(5) . .
C23 C22 N3 C8 97.9(4) . .
C27 C22 N3 Co1 89.9(4) . .
C23 C22 N3 Co1 -88.5(4) . .
C36 C35 N4 C55 -175.9(3) . .
C34 C35 N4 C55 2.4(6) . .
C36 C35 N4 Co2 1.6(4) . .
C34 C35 N4 Co2 179.9(3) . .
C56 C55 N4 C35 92.6(5) . .
C60 C55 N4 C35 -90.2(4) . .
C56 C55 N4 Co2 -84.6(4) . .
C60 C55 N4 Co2 92.5(4) . .
C39 C40 N5 C36 -0.4(5) . .
C41 C40 N5 C36 178.7(3) . .
C39 C40 N5 Co2 179.4(3) . .
C41 C40 N5 Co2 -1.5(4) . .
C37 C36 N5 C40 0.2(6) . .
C35 C36 N5 C40 177.7(3) . .
C37 C36 N5 Co2 -179.6(3) . .
C35 C36 N5 Co2 -2.1(4) . .
C40 C41 N6 C43 -173.6(3) . .
C42 C41 N6 C43 4.7(5) . .
C40 C41 N6 Co2 6.8(4) . .
C42 C41 N6 Co2 -174.8(3) . .
C48 C43 N6 C41 -91.1(4) . .
C44 C43 N6 C41 90.6(4) . .
C48 C43 N6 Co2 88.4(4) . .
C44 C43 N6 Co2 -89.9(4) . .
C3 N2 Co1 N3 179.7(3) . .
C7 N2 Co1 N3 2.6(3) . .
C3 N2 Co1 N1 -0.2(3) . .
C7 N2 Co1 N1 -177.3(3) . .
C3 N2 Co1 Cl1 86(2) . .
C7 N2 Co1 Cl1 -91(2) . .
C8 N3 Co1 N2 -5.1(3) . .
C22 N3 Co1 N2 -178.8(4) . .
C8 N3 Co1 N1 -4.7(7) . .
C22 N3 Co1 N1 -178.4(4) . .
C8 N3 Co1 Cl1 172.1(3) . .
C22 N3 Co1 Cl1 -1.6(3) . .
C2 N1 Co1 N2 0.1(3) . .
C10 N1 Co1 N2 -178.3(3) . .
C2 N1 Co1 N3 -0.3(6) . .
C10 N1 Co1 N3 -178.7(4) . .
C2 N1 Co1 Cl1 -177.1(3) . .
C10 N1 Co1 Cl1 4.4(3) . .
C40 N5 Co2 N6 4.1(3) . .
C36 N5 Co2 N6 -176.1(3) . .
C40 N5 Co2 N4 -177.4(3) . .
C36 N5 Co2 N4 2.4(3) . .
C40 N5 Co2 Cl2 -90.5(13) . .
C36 N5 Co2 Cl2 89.3(14) . .
C41 N6 Co2 N5 -6.1(3) . .
C43 N6 Co2 N5 174.4(3) . .
C41 N6 Co2 N4 -11.4(6) . .
C43 N6 Co2 N4 169.1(4) . .
C41 N6 Co2 Cl2 169.9(3) . .
C43 N6 Co2 Cl2 -9.7(3) . .
C35 N4 Co2 N5 -2.2(3) . .
C55 N4 Co2 N5 175.1(3) . .
C35 N4 Co2 N6 3.1(6) . .
C55 N4 Co2 N6 -179.6(4) . .
C35 N4 Co2 Cl2 -178.1(3) . .
C55 N4 Co2 Cl2 -0.8(3) . .
C10S C9S C18S C12S 33.1(12) . .
C11S C12S C18S C9S -29.9(13) . .
C16S C19S C13S C14S 11(2) . .
C15S C14S C13S C19S 17(2) . .
C13S C19S C16S C15S -39(2) . .
C19S C16S C15S C14S 46.7(18) . .
C13S C14S C15S C16S -41(2) . .

loop_
_platon_squeeze_void_nr
_platon_squeeze_void_average_x
_platon_squeeze_void_average_y
_platon_squeeze_void_average_z
_platon_squeeze_void_volume
_platon_squeeze_void_count_electrons
_platon_squeeze_void_content
1 -0.199 0.209 0.000 114 11 ' '
2 0.199 0.791 1.000 114 11 ' '
3 0.500 0.500 0.500 178 31 ' '
4 0.476 0.812 0.392 16 0 ' '
5 0.524 0.188 0.608 16 0 ' '
